data_1576953
loop_
_publ_author_name
'Ghosh, Krishna Gopal'
'Das, Debabrata'
'Srinivasu, Vinjamuri'
'Pal, Koustav'
'Sureshkumar, Devarajulu'

_publ_section_title
;
 Photocatalytic remote C(sp<sup>3</sup>)-H alkylation of long-chain
 alkenes: A tandem multicomponent approach <i>via</i> radical
 translocation.
;
_journal_issue 12
_journal_name_full 'Chemical science'
_journal_page_first 5888
_journal_page_last 5898
_journal_paper_doi 10.1039/d5sc08683c
_journal_volume 17
_journal_year 2026
_chemical_formula_moiety 'C23 H35 F3 O8'
_chemical_formula_sum 'C23 H35 F3 O8'
_chemical_formula_weight 496.51
_space_group_crystal_system monoclinic
_space_group_IT_number 14
_space_group_name_Hall '-P 2ybc'
_space_group_name_H-M_alt 'P 1 21/c 1'
_atom_sites_solution_hydrogens geom
_atom_sites_solution_primary dual
_audit_block_doi 10.5517/ccdc.csd.cc2g0cc7
_audit_creation_date 2023-05-22
_audit_creation_method
;
Olex2 1.3-ac4
(compiled 2019.04.23 svn.r3594 for Rigaku Oxford Diffraction, GUI svn.r5739)
;
_audit_update_record
;
2023-05-22 deposited with the CCDC.	2026-01-20 downloaded from the CCDC.
;
_cell_angle_alpha 90
_cell_angle_beta 99.3234(16)
_cell_angle_gamma 90
_cell_formula_units_Z 4
_cell_length_a 8.70612(15)
_cell_length_b 10.77758(19)
_cell_length_c 26.5637(4)
_cell_measurement_reflns_used 25409
_cell_measurement_temperature 100.01(10)
_cell_measurement_theta_max 68.1040
_cell_measurement_theta_min 3.3600
_cell_volume 2459.57(7)
_computing_cell_refinement 'CrysAlisPro 1.171.41.123a (Rigaku OD, 2022)'
_computing_data_collection 'CrysAlisPro 1.171.41.123a (Rigaku OD, 2022)'
_computing_data_reduction 'CrysAlisPro 1.171.41.123a (Rigaku OD, 2022)'
_computing_molecular_graphics 'Olex2 (Dolomanov et al., 2009)'
_computing_publication_material 'Olex2 (Dolomanov et al., 2009)'
_computing_structure_refinement 'ShelXL (Sheldrick, 2015)'
_computing_structure_solution 'ShelXT (Sheldrick, 2015)'
_diffrn_ambient_environment N~2~
_diffrn_ambient_temperature 100.01(10)
_diffrn_detector 'Hybrid Pixel Array Detector'
_diffrn_detector_area_resol_mean 10.0000
_diffrn_detector_type HyPix3000
_diffrn_measured_fraction_theta_full 0.998
_diffrn_measured_fraction_theta_max 0.995
_diffrn_measurement_details
;
List of Runs (angles in degrees, time in seconds):

  # Type    Start    End  Width  t~exp~   \w     \q     \k     \f   Frames
#--------------------------------------------------------------------------
  1  \w     15.00 110.00   0.50    0.20    --   41.33  77.00   0.00  190
  2  \w     15.00 110.00   0.50    0.20    --   41.33  77.00 -60.00  190
  3  \w     29.00 110.00   0.50    0.20    --   41.33  31.00 -80.00  162
  4  \w     99.00 164.00   0.50    0.20    --   96.67 117.00-120.00  130
  5  \w     67.00 153.00   0.50    0.20    --   96.67 168.00 -83.00  172
  6  \w    100.00 164.00   0.50    0.20    --   96.67 116.00 132.00  128
  7  \w     99.00 164.00   0.50    0.20    --   96.67 117.00 150.00  130
  8  \w    104.00 170.00   0.50    0.20    --   96.67  95.00  49.00  132
  9  \w     84.00 165.00   0.50    0.20    --   96.67  31.00 -80.00  162
 10  \w     70.00 165.00   0.50    0.20    --   96.67  77.00-150.00  190
 11  \w     73.00 165.00   0.50    0.20    --   96.67  68.00 -60.00  184
 12  \w     73.00 165.00   0.50    0.20    --   96.67  68.00 -30.00  184
 13  \w     70.00 165.00   0.50    0.20    --   96.67  77.00  30.00  190
 14  \w     78.00 163.00   0.50    0.20    --   96.67  50.00  90.00  170
 15  \w     75.00 164.00   0.50    0.20    --   96.67  59.00 120.00  178
 16  \w     75.00 164.00   0.50    0.20    --   96.67  59.00 150.00  178
 17  \w     83.00 164.00   0.50    0.20    --   96.67  33.00  30.00  162
 18  \w     80.00 163.00   0.50    0.20    --   96.67  42.00-150.00  166
 19  \w     29.00  83.00   0.50    0.20    --   96.67 -68.00 -60.00  108
 20  \w     29.00  68.00   0.50    0.20    --   96.67 -59.00-180.00   78
 21  \w     30.00  57.00   0.50    0.20    --   96.67 -50.00-180.00   54
 22  \w     29.00  68.00   0.50    0.20    --   96.67 -59.00-150.00   78
 23  \w     30.00  57.00   0.50    0.20    --   96.67 -50.00-120.00   54
 24  \w     30.00  57.00   0.50    0.20    --   96.67 -50.00 -90.00   54
 25  \w     30.00  57.00   0.50    0.20    --   96.67 -50.00 -60.00   54
 26  \w     30.00  57.00   0.50    0.20    --   96.67 -50.00 120.00   54
 27  \w     30.00  57.00   0.50    0.20    --   96.67 -50.00  90.00   54
 28  \w     30.00  57.00   0.50    0.20    --   96.67 -50.00  60.00   54
 29  \w     29.00  83.00   0.50    0.20    --   96.67 -68.00  30.00  108
 30  \w     24.00 106.00   0.50    0.20    --   96.67 -95.00 -60.00  164
 31  \w     22.00 106.00   0.50    0.20    --   96.67 -96.00-150.00  168
 32  \w     55.00 117.00   0.50    0.20    --   41.33-168.00-101.00  124
 33  \w     18.00  80.00   0.50    0.20    --   41.33-104.00 -90.00  124
 34  \w     44.00 127.00   0.50    0.20    --   96.67-145.00 150.00  166
 35  \w     30.00 110.00   0.50    0.20    --   96.67-116.00  43.00  160
 36  \w    -25.00  62.00   0.50    0.20    --   41.33 -54.00  60.00  174
 37  \w    -27.00  36.00   0.50    0.20    --   41.33 -31.00 119.00  126
 38  \w    -34.00  24.00   0.50    0.20    --   41.33 -11.00 -60.00  116
 39  \w    -75.00  32.00   0.50    0.20    --  -41.33  95.00  49.00  214
 40  \w    -96.00 -19.00   0.50    0.20    --  -41.33 138.00 150.00  154
 41  \w    -84.00 -15.00   0.50    0.20    --  -82.50 116.00 132.00  138
 42  \w    -37.00  27.00   0.50    0.20    --  -41.33  32.00   0.00  128
 43  \w    -36.00  27.00   0.50    0.20    --  -41.33  31.00 -80.00  126
 44  \w   -110.00 -14.00   0.50    0.20    --  -41.33 -77.00-180.00  192
 45  \w   -110.00 -14.00   0.50    0.20    --  -41.33 -77.00-120.00  192
 46  \w   -110.00 -14.00   0.50    0.20    --  -41.33 -77.00   0.00  192
 47  \w   -110.00 -14.00   0.50    0.20    --  -41.33 -77.00-150.00  192
 48  \w   -110.00 -14.00   0.50    0.20    --  -41.33 -77.00  60.00  192
 49  \w   -110.00 -14.00   0.50    0.20    --  -41.33 -77.00  90.00  192
 50  \w   -110.00 -14.00   0.50    0.20    --  -41.33 -77.00 120.00  192
 51  \w   -109.00 -18.00   0.50    0.20    --  -41.33 -65.00 120.00  182
 52  \w   -110.00 -14.00   0.50    0.20    --  -41.33 -77.00 150.00  192
 53  \w   -110.00 -14.00   0.50    0.20    --  -41.33 -77.00  30.00  192
 54  \w   -109.00 -18.00   0.50    0.20    --  -41.33 -65.00   0.00  182
 55  \w   -109.00 -18.00   0.50    0.20    --  -41.33 -65.00 -90.00  182
 56  \w   -108.00 -21.00   0.50    0.20    --  -41.33 -54.00 -60.00  174
 57  \w   -108.00 -24.00   0.50    0.20    --  -41.33 -43.00  30.00  168
 58  \w   -109.00 -28.00   0.50    0.20    --  -41.33 -31.00 119.00  162
 59  \w   -151.00 -55.00   0.50    0.20    --  -82.50 -77.00  90.00  192
 60  \w   -151.00 -55.00   0.50    0.20    --  -82.50 -77.00 150.00  192
 61  \w   -151.00 -55.00   0.50    0.20    --  -82.50 -77.00  60.00  192
 62  \w   -151.00 -55.00   0.50    0.20    --  -82.50 -77.00   0.00  192
 63  \w   -151.00 -69.00   0.50    0.20    --  -82.50 -31.00 119.00  164
 64  \w   -151.00 -55.00   0.50    0.20    --  -82.50 -77.00 -90.00  192
 65  \w   -151.00 -55.00   0.50    0.20    --  -82.50 -77.00-180.00  192
 66  \w   -150.00 -58.00   0.50    0.20    --  -82.50 -68.00-120.00  184
 67  \w   -156.00 -83.00   0.50    0.20    --  -82.50 -95.00 -60.00  146
 68  \w   -150.00 -78.00   0.50    0.20    --  -82.50-116.00  43.00  144
 69  \w   -112.00 -45.00   0.50    0.20    --  -41.33-168.00-101.00  134
 70  \w   -137.00 -45.00   0.50    0.20    --  -82.50-168.00-101.00  184
;
_diffrn_measurement_device 'four-circle diffractometer'
_diffrn_measurement_device_type 'XtaLAB Synergy, Dualflex, HyPix3000'
_diffrn_measurement_method '\w scans'
_diffrn_orient_matrix_type 'CrysAlisPro convention (1999,Acta A55,543-557)'
_diffrn_orient_matrix_UB_11 0.1654759000
_diffrn_orient_matrix_UB_12 -0.0523838000
_diffrn_orient_matrix_UB_13 0.0019994000
_diffrn_orient_matrix_UB_21 0.0127638000
_diffrn_orient_matrix_UB_22 -0.0194246000
_diffrn_orient_matrix_UB_23 0.0580026000
_diffrn_orient_matrix_UB_31 -0.0679278000
_diffrn_orient_matrix_UB_32 -0.1315297000
_diffrn_orient_matrix_UB_33 -0.0093648000
_diffrn_radiation_monochromator mirror
_diffrn_radiation_probe x-ray
_diffrn_radiation_type 'Cu K\a'
_diffrn_radiation_wavelength 1.54184
_diffrn_reflns_av_R_equivalents 0.1984
_diffrn_reflns_av_unetI/netI 0.0593
_diffrn_reflns_Laue_measured_fraction_full 0.998
_diffrn_reflns_Laue_measured_fraction_max 0.995
_diffrn_reflns_limit_h_max 10
_diffrn_reflns_limit_h_min -10
_diffrn_reflns_limit_k_max 12
_diffrn_reflns_limit_k_min -12
_diffrn_reflns_limit_l_max 31
_diffrn_reflns_limit_l_min -31
_diffrn_reflns_number 41855
_diffrn_reflns_point_group_measured_fraction_full 0.998
_diffrn_reflns_point_group_measured_fraction_max 0.995
_diffrn_reflns_theta_full 67.684
_diffrn_reflns_theta_max 68.219
_diffrn_reflns_theta_min 3.372
_diffrn_source 'micro-focus sealed X-ray tube'
_diffrn_source_type 'PhotonJet (Cu) X-ray Source'
_exptl_absorpt_coefficient_mu 0.978
_exptl_absorpt_correction_T_max 1.00000
_exptl_absorpt_correction_T_min 0.70901
_exptl_absorpt_correction_type multi-scan
_exptl_absorpt_process_details
;
CrysAlisPro 1.171.41.123a (Rigaku Oxford Diffraction, 2022)
Empirical absorption correction using spherical harmonics,
implemented in SCALE3 ABSPACK scaling algorithm.
;
_exptl_crystal_colour 'metallic whiteish colourless'
_exptl_crystal_colour_lustre metallic
_exptl_crystal_colour_modifier whiteish
_exptl_crystal_colour_primary colourless
_exptl_crystal_density_diffrn 1.341
_exptl_crystal_description block
_exptl_crystal_F_000 1056
_exptl_crystal_size_max 0.05
_exptl_crystal_size_mid 0.01
_exptl_crystal_size_min 0.01
_refine_diff_density_max 0.288
_refine_diff_density_min -0.341
_refine_diff_density_rms 0.066
_refine_ls_extinction_coef 0.0013(2)
_refine_ls_extinction_expression Fc^*^=kFc[1+0.001xFc^2^\l^3^/sin(2\q)]^-1/4^
_refine_ls_extinction_method 'SHELXL-2018/3 (Sheldrick 2018)'
_refine_ls_goodness_of_fit_ref 1.095
_refine_ls_hydrogen_treatment constr
_refine_ls_matrix_type full
_refine_ls_number_parameters 314
_refine_ls_number_reflns 4479
_refine_ls_number_restraints 0
_refine_ls_restrained_S_all 1.095
_refine_ls_R_factor_all 0.0564
_refine_ls_R_factor_gt 0.0510
_refine_ls_shift/su_max 0.001
_refine_ls_shift/su_mean 0.000
_refine_ls_structure_factor_coef Fsqd
_refine_ls_weighting_details 'w=1/[\s^2^(Fo^2^)+(0.0818P)^2^+0.5279P] where P=(Fo^2^+2Fc^2^)/3'
_refine_ls_weighting_scheme calc
_refine_ls_wR_factor_gt 0.1378
_refine_ls_wR_factor_ref 0.1446
_reflns_Friedel_coverage 0.000
_reflns_number_gt 3914
_reflns_number_total 4479
_reflns_threshold_expression 'I > 2\s(I)'
_cod_data_source_file d5sc08683c2.cif
_cod_data_source_block kgo13201_auto
_cod_database_code 1576953
_shelx_shelxl_version_number 2018/3
_chemical_oxdiff_formula 'C H N O F'
_chemical_oxdiff_usercomment 100K
_shelx_space_group_comment
;
The symmetry employed for this shelxl refinement is uniquely defined
by the following loop, which should always be used as a source of
symmetry information in preference to the above space-group names.
They are only intended as comments.
;
_shelx_estimated_absorpt_t_max 0.990
_shelx_estimated_absorpt_t_min 0.953
_diffrn_oxdiff_digest_frames
;
0114105bd448dc90fd764d76311a5efc1000038ccc7
;
_reflns_odcompleteness_completeness 99.91
_reflns_odcompleteness_iscentric 1
_reflns_odcompleteness_theta 66.97
_olex2_refinement_description
;
1. Fixed Uiso
 At 1.2 times of:
  All C(H) groups, All C(H,H) groups
 At 1.5 times of:
  All C(H,H,H) groups
2.a Ternary CH refined with riding coordinates:
 C1(H1)
2.b Secondary CH2 refined with riding coordinates:
 C6(H6a,H6b), C28(H28a,H28b), C7(H7a,H7b), C12(H12a,H12b), C23(H23a,H23b),
 C4(H4a,H4b), C20(H20a,H20b), C15(H15a,H15b)
2.c Idealised Me refined as rotating group:
 C33(H33a,H33b,H33c), C27(H27a,H27b,H27c), C34(H34a,H34b,H34c), C32(H32a,H32b,
 H32c), C21(H21a,H21b,H21c), C16(H16a,H16b,H16c)
;
_olex2_submission_special_instructions 'No special instructions were received'
_oxdiff_exptl_absorpt_empirical_details
;
Empirical correction (ABSPACK) includes:
- Absorption correction using spherical harmonics
- Frame scaling
;
_oxdiff_exptl_absorpt_empirical_full_max 1.951
_oxdiff_exptl_absorpt_empirical_full_min 0.677

loop_
_space_group_symop_operation_xyz
'x, y, z'
'-x, y+1/2, -z+1/2'
'-x, -y, -z'
'x, -y-1/2, z-1/2'

loop_
_atom_site_label
_atom_site_type_symbol
_atom_site_fract_x
_atom_site_fract_y
_atom_site_fract_z
_atom_site_U_iso_or_equiv
_atom_site_adp_type
_atom_site_occupancy
_atom_site_site_symmetry_order
_atom_site_calc_flag
_atom_site_refinement_flags_posn
_atom_site_refinement_flags_adp
_atom_site_refinement_flags_occupancy
_atom_site_disorder_assembly
_atom_site_disorder_group
F11 F 0.86047(11) 0.64692(10) 0.61629(4) 0.0275(3) Uani 1 1 d . . . . .
F9 F 0.66100(12) 0.52675(10) 0.60681(4) 0.0309(3) Uani 1 1 d . . . . .
F10 F 0.80022(12) 0.54890(10) 0.68093(4) 0.0337(3) Uani 1 1 d . . . . .
O19 O 0.25889(13) 0.97575(11) 0.57165(4) 0.0221(3) Uani 1 1 d . . . . .
O24 O 0.20032(13) 0.55371(11) 0.69555(4) 0.0212(3) Uani 1 1 d . . . . .
O29 O 0.32892(13) 0.76666(11) 0.82334(4) 0.0222(3) Uani 1 1 d . . . . .
O22 O 0.48978(13) 0.97633(11) 0.62400(4) 0.0241(3) Uani 1 1 d . . . . .
O14 O 0.21834(14) 0.57460(11) 0.55647(4) 0.0256(3) Uani 1 1 d . . . . .
O31 O 0.55240(14) 0.80298(13) 0.87664(4) 0.0293(3) Uani 1 1 d . . . . .
O17 O 0.38517(13) 0.73203(12) 0.55190(4) 0.0257(3) Uani 1 1 d . . . . .
O26 O 0.21672(15) 0.37454(12) 0.73944(5) 0.0318(3) Uani 1 1 d . . . . .
C6 C 0.50227(18) 0.67652(16) 0.67361(6) 0.0198(4) Uani 1 1 d . . . . .
H6A H 0.542255 0.630241 0.705221 0.024 Uiso 1 1 calc R . . . .
H6B H 0.437536 0.618729 0.650155 0.024 Uiso 1 1 calc R . . . .
C8 C 0.73902(19) 0.61191(17) 0.63846(6) 0.0223(4) Uani 1 1 d . . . . .
C13 C 0.27830(19) 0.68726(16) 0.56941(6) 0.0206(4) Uani 1 1 d . . . . .
C18 C 0.35862(19) 0.93698(15) 0.61280(6) 0.0201(4) Uani 1 1 d . . . . .
C28 C 0.40521(19) 0.79884(16) 0.78060(6) 0.0212(4) Uani 1 1 d . . . . .
H28A H 0.509737 0.760315 0.784824 0.025 Uiso 1 1 calc R . . . .
H28B H 0.417831 0.889965 0.778949 0.025 Uiso 1 1 calc R . . . .
C7 C 0.64009(18) 0.71828(16) 0.64884(6) 0.0207(4) Uani 1 1 d . . . . .
H7A H 0.600906 0.761485 0.616411 0.025 Uiso 1 1 calc R . . . .
H7B H 0.703914 0.777900 0.671667 0.025 Uiso 1 1 calc R . . . .
C5 C 0.30544(18) 0.75185(16) 0.73132(6) 0.0191(4) Uani 1 1 d . . . . .
C1 C 0.39891(18) 0.78342(15) 0.68690(6) 0.0185(4) Uani 1 1 d . . . . .
H1 H 0.472181 0.851586 0.700316 0.022 Uiso 1 1 calc R . . . .
C2 C 0.27972(18) 0.84332(15) 0.64330(6) 0.0180(4) Uani 1 1 d . . . . .
C12 C 0.18844(18) 0.74822(16) 0.60682(6) 0.0195(4) Uani 1 1 d . . . . .
H12A H 0.149484 0.682487 0.627527 0.023 Uiso 1 1 calc R . . . .
H12B H 0.096646 0.790379 0.587280 0.023 Uiso 1 1 calc R . . . .
C33 C 0.00676(19) 0.94981(17) 0.64462(6) 0.0239(4) Uani 1 1 d . . . . .
H33A H 0.020096 1.003741 0.615938 0.036 Uiso 1 1 calc GR . . . .
H33B H -0.053971 0.993420 0.667124 0.036 Uiso 1 1 calc GR . . . .
H33C H -0.048162 0.874059 0.631646 0.036 Uiso 1 1 calc GR . . . .
C23 C 0.27781(19) 0.61417(16) 0.74127(6) 0.0209(4) Uani 1 1 d . . . . .
H23A H 0.378818 0.572906 0.753075 0.025 Uiso 1 1 calc R . . . .
H23B H 0.213268 0.606251 0.768555 0.025 Uiso 1 1 calc R . . . .
C4 C 0.15018(18) 0.82275(16) 0.71757(6) 0.0201(4) Uani 1 1 d . . . . .
H4A H 0.064463 0.763862 0.705972 0.024 Uiso 1 1 calc R . . . .
H4B H 0.125872 0.867531 0.747857 0.024 Uiso 1 1 calc R . . . .
C30 C 0.4185(2) 0.77090(16) 0.86986(6) 0.0221(4) Uani 1 1 d . . . . .
C3 C 0.16711(18) 0.91563(15) 0.67462(6) 0.0194(4) Uani 1 1 d . . . . .
C25 C 0.17547(19) 0.43076(16) 0.70026(6) 0.0225(4) Uani 1 1 d . . . . .
C27 C 0.0934(2) 0.37519(17) 0.65179(7) 0.0267(4) Uani 1 1 d . . . . .
H27A H 0.058487 0.441428 0.627327 0.040 Uiso 1 1 calc GR . . . .
H27B H 0.003196 0.327675 0.658738 0.040 Uiso 1 1 calc GR . . . .
H27C H 0.164747 0.319978 0.637485 0.040 Uiso 1 1 calc GR . . . .
C20 C 0.3258(2) 1.05370(17) 0.53613(6) 0.0254(4) Uani 1 1 d . . . . .
H20A H 0.426171 1.018845 0.529835 0.030 Uiso 1 1 calc R . . . .
H20B H 0.344396 1.138485 0.550143 0.030 Uiso 1 1 calc R . . . .
C34 C 0.2433(2) 1.03776(16) 0.69615(6) 0.0243(4) Uani 1 1 d . . . . .
H34A H 0.348088 1.020601 0.714505 0.036 Uiso 1 1 calc GR . . . .
H34B H 0.180223 1.074954 0.719583 0.036 Uiso 1 1 calc GR . . . .
H34C H 0.249960 1.095370 0.668039 0.036 Uiso 1 1 calc GR . . . .
C32 C 0.3283(2) 0.72818(18) 0.91027(6) 0.0279(4) Uani 1 1 d . . . . .
H32A H 0.226893 0.769827 0.905572 0.042 Uiso 1 1 calc GR . . . .
H32B H 0.386256 0.748629 0.944018 0.042 Uiso 1 1 calc GR . . . .
H32C H 0.312778 0.638213 0.907593 0.042 Uiso 1 1 calc GR . . . .
C15 C 0.2927(2) 0.50560(18) 0.51991(7) 0.0327(4) Uani 1 1 d . . . . .
H15A H 0.403075 0.489124 0.534159 0.039 Uiso 1 1 calc R . . . .
H15B H 0.288903 0.553863 0.488021 0.039 Uiso 1 1 calc R . . . .
C21 C 0.2104(2) 1.05691(19) 0.48741(7) 0.0321(4) Uani 1 1 d . . . . .
H21A H 0.254552 1.103580 0.461488 0.048 Uiso 1 1 calc GR . . . .
H21B H 0.114433 1.097272 0.493663 0.048 Uiso 1 1 calc GR . . . .
H21C H 0.187206 0.971983 0.475357 0.048 Uiso 1 1 calc GR . . . .
C16 C 0.2063(3) 0.38633(18) 0.50935(7) 0.0373(5) Uani 1 1 d . . . . .
H16A H 0.256353 0.336050 0.485876 0.056 Uiso 1 1 calc GR . . . .
H16B H 0.098484 0.403733 0.493881 0.056 Uiso 1 1 calc GR . . . .
H16C H 0.207391 0.340921 0.541370 0.056 Uiso 1 1 calc GR . . . .

loop_
_atom_site_aniso_label
_atom_site_aniso_U_11
_atom_site_aniso_U_22
_atom_site_aniso_U_33
_atom_site_aniso_U_23
_atom_site_aniso_U_13
_atom_site_aniso_U_12
F11 0.0232(5) 0.0311(6) 0.0305(5) -0.0005(4) 0.0113(4) -0.0011(4)
F9 0.0307(6) 0.0259(6) 0.0376(6) -0.0094(4) 0.0103(4) -0.0042(4)
F10 0.0351(6) 0.0395(7) 0.0280(5) 0.0116(5) 0.0094(4) 0.0156(5)
O19 0.0253(6) 0.0235(7) 0.0173(6) 0.0046(5) 0.0026(5) 0.0002(5)
O24 0.0243(6) 0.0201(6) 0.0184(6) 0.0008(4) 0.0012(4) -0.0021(5)
O29 0.0232(6) 0.0291(7) 0.0143(5) 0.0009(5) 0.0030(4) -0.0001(5)
O22 0.0228(6) 0.0235(7) 0.0256(6) 0.0032(5) 0.0032(5) -0.0033(5)
O14 0.0313(6) 0.0238(7) 0.0225(6) -0.0066(5) 0.0069(5) -0.0028(5)
O31 0.0274(7) 0.0368(8) 0.0221(6) -0.0021(5) -0.0009(5) -0.0002(6)
O17 0.0260(6) 0.0308(7) 0.0215(6) -0.0023(5) 0.0072(5) -0.0017(5)
O26 0.0387(7) 0.0264(7) 0.0283(7) 0.0065(5) -0.0007(5) -0.0025(6)
C6 0.0198(8) 0.0213(9) 0.0184(7) 0.0022(6) 0.0035(6) 0.0007(7)
C8 0.0215(8) 0.0253(9) 0.0205(8) 0.0006(7) 0.0045(6) -0.0026(7)
C13 0.0227(8) 0.0216(9) 0.0162(7) -0.0004(6) -0.0008(6) 0.0003(7)
C18 0.0250(8) 0.0190(9) 0.0162(7) -0.0005(6) 0.0029(6) 0.0032(7)
C28 0.0225(8) 0.0248(9) 0.0170(8) 0.0012(6) 0.0052(6) -0.0010(7)
C7 0.0205(8) 0.0207(9) 0.0210(8) -0.0001(6) 0.0037(6) -0.0014(7)
C5 0.0194(8) 0.0218(9) 0.0160(8) 0.0004(6) 0.0029(6) 0.0005(7)
C1 0.0196(8) 0.0194(8) 0.0163(7) 0.0009(6) 0.0023(6) -0.0016(6)
C2 0.0194(8) 0.0174(8) 0.0167(7) 0.0002(6) 0.0013(6) 0.0003(6)
C12 0.0190(8) 0.0210(9) 0.0180(8) -0.0007(6) 0.0015(6) -0.0008(7)
C33 0.0231(8) 0.0259(9) 0.0222(8) -0.0005(7) 0.0024(7) 0.0046(7)
C23 0.0205(8) 0.0250(9) 0.0167(7) 0.0004(6) 0.0013(6) -0.0017(7)
C4 0.0204(8) 0.0219(9) 0.0176(7) -0.0003(6) 0.0025(6) 0.0013(7)
C30 0.0275(9) 0.0204(9) 0.0177(8) -0.0010(6) 0.0014(6) 0.0060(7)
C3 0.0211(8) 0.0200(9) 0.0171(7) -0.0009(6) 0.0030(6) 0.0023(7)
C25 0.0194(8) 0.0231(9) 0.0259(9) 0.0024(7) 0.0062(6) -0.0001(7)
C27 0.0274(9) 0.0232(9) 0.0289(9) -0.0026(7) 0.0029(7) -0.0012(7)
C20 0.0303(9) 0.0252(10) 0.0213(8) 0.0068(7) 0.0058(7) -0.0019(7)
C34 0.0279(9) 0.0220(9) 0.0223(8) -0.0025(7) 0.0023(7) 0.0026(7)
C32 0.0338(10) 0.0311(10) 0.0192(8) 0.0019(7) 0.0061(7) 0.0048(8)
C15 0.0428(11) 0.0315(11) 0.0256(9) -0.0094(8) 0.0110(8) 0.0030(8)
C21 0.0454(11) 0.0302(10) 0.0190(8) 0.0040(7) 0.0001(8) -0.0040(8)
C16 0.0569(13) 0.0266(10) 0.0270(9) -0.0049(8) 0.0022(9) 0.0035(9)

loop_
_atom_type_symbol
_atom_type_description
_atom_type_scat_dispersion_real
_atom_type_scat_dispersion_imag
_atom_type_scat_source
C C 0.0181 0.0091 'International Tables Vol C Tables 4.2.6.8 and 6.1.1.4'
H H 0.0000 0.0000 'International Tables Vol C Tables 4.2.6.8 and 6.1.1.4'
F F 0.0727 0.0534 'International Tables Vol C Tables 4.2.6.8 and 6.1.1.4'
O O 0.0492 0.0322 'International Tables Vol C Tables 4.2.6.8 and 6.1.1.4'

loop_
_geom_angle_atom_site_label_1
_geom_angle_atom_site_label_2
_geom_angle_atom_site_label_3
_geom_angle
_geom_angle_site_symmetry_1
_geom_angle_site_symmetry_3
_geom_angle_publ_flag
C18 O19 C20 115.62(13) . . ?
C25 O24 C23 115.09(12) . . ?
C30 O29 C28 116.04(13) . . ?
C13 O14 C15 115.83(13) . . ?
H6A C6 H6B 107.6 . . ?
C7 C6 H6A 108.7 . . ?
C7 C6 H6B 108.7 . . ?
C7 C6 C1 114.08(14) . . ?
C1 C6 H6A 108.7 . . ?
C1 C6 H6B 108.7 . . ?
F11 C8 F9 105.66(12) . . ?
F11 C8 F10 105.97(13) . . ?
F11 C8 C7 112.65(14) . . ?
F9 C8 C7 113.04(13) . . ?
F10 C8 F9 105.59(14) . . ?
F10 C8 C7 113.26(13) . . ?
O14 C13 C12 109.87(13) . . ?
O17 C13 O14 123.69(15) . . ?
O17 C13 C12 126.41(16) . . ?
O19 C18 C2 110.46(13) . . ?
O22 C18 O19 123.33(15) . . ?
O22 C18 C2 126.15(14) . . ?
O29 C28 H28A 109.9 . . ?
O29 C28 H28B 109.9 . . ?
O29 C28 C5 108.77(13) . . ?
H28A C28 H28B 108.3 . . ?
C5 C28 H28A 109.9 . . ?
C5 C28 H28B 109.9 . . ?
C6 C7 H7A 109.2 . . ?
C6 C7 H7B 109.2 . . ?
C8 C7 C6 111.84(14) . . ?
C8 C7 H7A 109.2 . . ?
C8 C7 H7B 109.2 . . ?
H7A C7 H7B 107.9 . . ?
C28 C5 C1 106.14(12) . . ?
C28 C5 C4 113.03(13) . . ?
C23 C5 C28 104.78(13) . . ?
C23 C5 C1 116.92(13) . . ?
C23 C5 C4 111.34(13) . . ?
C4 C5 C1 104.75(12) . . ?
C6 C1 C5 113.75(13) . . ?
C6 C1 H1 105.6 . . ?
C6 C1 C2 118.82(13) . . ?
C5 C1 H1 105.6 . . ?
C2 C1 C5 106.42(12) . . ?
C2 C1 H1 105.6 . . ?
C18 C2 C1 111.39(13) . . ?
C18 C2 C12 109.69(12) . . ?
C18 C2 C3 108.82(13) . . ?
C1 C2 C3 101.91(11) . . ?
C12 C2 C1 113.84(13) . . ?
C12 C2 C3 110.89(12) . . ?
C13 C12 C2 115.72(13) . . ?
C13 C12 H12A 108.4 . . ?
C13 C12 H12B 108.4 . . ?
C2 C12 H12A 108.4 . . ?
C2 C12 H12B 108.4 . . ?
H12A C12 H12B 107.4 . . ?
H33A C33 H33B 109.5 . . ?
H33A C33 H33C 109.5 . . ?
H33B C33 H33C 109.5 . . ?
C3 C33 H33A 109.5 . . ?
C3 C33 H33B 109.5 . . ?
C3 C33 H33C 109.5 . . ?
O24 C23 C5 110.88(12) . . ?
O24 C23 H23A 109.5 . . ?
O24 C23 H23B 109.5 . . ?
C5 C23 H23A 109.5 . . ?
C5 C23 H23B 109.5 . . ?
H23A C23 H23B 108.1 . . ?
C5 C4 H4A 110.1 . . ?
C5 C4 H4B 110.1 . . ?
H4A C4 H4B 108.4 . . ?
C3 C4 C5 108.13(13) . . ?
C3 C4 H4A 110.1 . . ?
C3 C4 H4B 110.1 . . ?
O29 C30 C32 110.61(14) . . ?
O31 C30 O29 123.32(15) . . ?
O31 C30 C32 126.06(15) . . ?
C33 C3 C2 115.60(12) . . ?
C33 C3 C4 110.58(14) . . ?
C33 C3 C34 106.73(14) . . ?
C4 C3 C2 102.12(12) . . ?
C34 C3 C2 110.38(13) . . ?
C34 C3 C4 111.50(13) . . ?
O24 C25 C27 112.02(14) . . ?
O26 C25 O24 122.82(15) . . ?
O26 C25 C27 125.16(16) . . ?
C25 C27 H27A 109.5 . . ?
C25 C27 H27B 109.5 . . ?
C25 C27 H27C 109.5 . . ?
H27A C27 H27B 109.5 . . ?
H27A C27 H27C 109.5 . . ?
H27B C27 H27C 109.5 . . ?
O19 C20 H20A 110.4 . . ?
O19 C20 H20B 110.4 . . ?
O19 C20 C21 106.84(14) . . ?
H20A C20 H20B 108.6 . . ?
C21 C20 H20A 110.4 . . ?
C21 C20 H20B 110.4 . . ?
C3 C34 H34A 109.5 . . ?
C3 C34 H34B 109.5 . . ?
C3 C34 H34C 109.5 . . ?
H34A C34 H34B 109.5 . . ?
H34A C34 H34C 109.5 . . ?
H34B C34 H34C 109.5 . . ?
C30 C32 H32A 109.5 . . ?
C30 C32 H32B 109.5 . . ?
C30 C32 H32C 109.5 . . ?
H32A C32 H32B 109.5 . . ?
H32A C32 H32C 109.5 . . ?
H32B C32 H32C 109.5 . . ?
O14 C15 H15A 110.2 . . ?
O14 C15 H15B 110.2 . . ?
O14 C15 C16 107.47(16) . . ?
H15A C15 H15B 108.5 . . ?
C16 C15 H15A 110.2 . . ?
C16 C15 H15B 110.2 . . ?
C20 C21 H21A 109.5 . . ?
C20 C21 H21B 109.5 . . ?
C20 C21 H21C 109.5 . . ?
H21A C21 H21B 109.5 . . ?
H21A C21 H21C 109.5 . . ?
H21B C21 H21C 109.5 . . ?
C15 C16 H16A 109.5 . . ?
C15 C16 H16B 109.5 . . ?
C15 C16 H16C 109.5 . . ?
H16A C16 H16B 109.5 . . ?
H16A C16 H16C 109.5 . . ?
H16B C16 H16C 109.5 . . ?

loop_
_geom_bond_atom_site_label_1
_geom_bond_atom_site_label_2
_geom_bond_distance
_geom_bond_site_symmetry_2
_geom_bond_publ_flag
F11 C8 1.3449(19) . ?
F9 C8 1.351(2) . ?
F10 C8 1.3504(19) . ?
O19 C18 1.3475(19) . ?
O19 C20 1.454(2) . ?
O24 C23 1.4455(19) . ?
O24 C25 1.352(2) . ?
O29 C28 1.4472(19) . ?
O29 C30 1.3512(19) . ?
O22 C18 1.209(2) . ?
O14 C13 1.344(2) . ?
O14 C15 1.456(2) . ?
O31 C30 1.201(2) . ?
O17 C13 1.206(2) . ?
O26 C25 1.208(2) . ?
C6 H6A 0.9900 . ?
C6 H6B 0.9900 . ?
C6 C7 1.527(2) . ?
C6 C1 1.538(2) . ?
C8 C7 1.486(2) . ?
C13 C12 1.511(2) . ?
C18 C2 1.526(2) . ?
C28 H28A 0.9900 . ?
C28 H28B 0.9900 . ?
C28 C5 1.535(2) . ?
C7 H7A 0.9900 . ?
C7 H7B 0.9900 . ?
C5 C1 1.575(2) . ?
C5 C23 1.533(2) . ?
C5 C4 1.544(2) . ?
C1 H1 1.0000 . ?
C1 C2 1.564(2) . ?
C2 C12 1.540(2) . ?
C2 C3 1.589(2) . ?
C12 H12A 0.9900 . ?
C12 H12B 0.9900 . ?
C33 H33A 0.9800 . ?
C33 H33B 0.9800 . ?
C33 H33C 0.9800 . ?
C33 C3 1.536(2) . ?
C23 H23A 0.9900 . ?
C23 H23B 0.9900 . ?
C4 H4A 0.9900 . ?
C4 H4B 0.9900 . ?
C4 C3 1.543(2) . ?
C30 C32 1.502(2) . ?
C3 C34 1.542(2) . ?
C25 C27 1.493(2) . ?
C27 H27A 0.9800 . ?
C27 H27B 0.9800 . ?
C27 H27C 0.9800 . ?
C20 H20A 0.9900 . ?
C20 H20B 0.9900 . ?
C20 C21 1.505(2) . ?
C34 H34A 0.9800 . ?
C34 H34B 0.9800 . ?
C34 H34C 0.9800 . ?
C32 H32A 0.9800 . ?
C32 H32B 0.9800 . ?
C32 H32C 0.9800 . ?
C15 H15A 0.9900 . ?
C15 H15B 0.9900 . ?
C15 C16 1.493(3) . ?
C21 H21A 0.9800 . ?
C21 H21B 0.9800 . ?
C21 H21C 0.9800 . ?
C16 H16A 0.9800 . ?
C16 H16B 0.9800 . ?
C16 H16C 0.9800 . ?

loop_
_geom_torsion_atom_site_label_1
_geom_torsion_atom_site_label_2
_geom_torsion_atom_site_label_3
_geom_torsion_atom_site_label_4
_geom_torsion
_geom_torsion_site_symmetry_1
_geom_torsion_site_symmetry_2
_geom_torsion_site_symmetry_3
_geom_torsion_site_symmetry_4
_geom_torsion_publ_flag
F11 C8 C7 C6 179.56(12) . . . . ?
F9 C8 C7 C6 59.87(18) . . . . ?
F10 C8 C7 C6 -60.17(18) . . . . ?
O19 C18 C2 C1 172.21(13) . . . . ?
O19 C18 C2 C12 45.26(17) . . . . ?
O19 C18 C2 C3 -76.22(15) . . . . ?
O29 C28 C5 C1 -177.07(12) . . . . ?
O29 C28 C5 C23 -52.75(16) . . . . ?
O29 C28 C5 C4 68.66(17) . . . . ?
O22 C18 C2 C1 -10.5(2) . . . . ?
O22 C18 C2 C12 -137.43(17) . . . . ?
O22 C18 C2 C3 101.09(18) . . . . ?
O14 C13 C12 C2 152.86(13) . . . . ?
O17 C13 C12 C2 -29.2(2) . . . . ?
C6 C1 C2 C18 -80.65(17) . . . . ?
C6 C1 C2 C12 44.01(19) . . . . ?
C6 C1 C2 C3 163.46(13) . . . . ?
C13 O14 C15 C16 -178.05(14) . . . . ?
C18 O19 C20 C21 164.65(14) . . . . ?
C18 C2 C12 C13 51.04(18) . . . . ?
C18 C2 C3 C33 81.65(17) . . . . ?
C18 C2 C3 C4 -158.25(13) . . . . ?
C18 C2 C3 C34 -39.58(17) . . . . ?
C28 O29 C30 O31 2.4(2) . . . . ?
C28 O29 C30 C32 -176.56(14) . . . . ?
C28 C5 C1 C6 93.89(16) . . . . ?
C28 C5 C1 C2 -133.37(13) . . . . ?
C28 C5 C23 O24 -173.15(12) . . . . ?
C28 C5 C4 C3 102.30(15) . . . . ?
C7 C6 C1 C5 -155.37(13) . . . . ?
C7 C6 C1 C2 78.16(18) . . . . ?
C5 C1 C2 C18 149.47(13) . . . . ?
C5 C1 C2 C12 -85.88(15) . . . . ?
C5 C1 C2 C3 33.58(15) . . . . ?
C5 C4 C3 C2 33.49(16) . . . . ?
C5 C4 C3 C33 157.04(13) . . . . ?
C5 C4 C3 C34 -84.37(16) . . . . ?
C1 C6 C7 C8 178.02(13) . . . . ?
C1 C5 C23 O24 -55.99(17) . . . . ?
C1 C5 C4 C3 -12.80(17) . . . . ?
C1 C2 C12 C13 -74.52(17) . . . . ?
C1 C2 C3 C33 -160.60(14) . . . . ?
C1 C2 C3 C4 -40.49(15) . . . . ?
C1 C2 C3 C34 78.17(15) . . . . ?
C12 C2 C3 C33 -39.09(18) . . . . ?
C12 C2 C3 C4 81.01(15) . . . . ?
C12 C2 C3 C34 -160.32(13) . . . . ?
C23 O24 C25 O26 -1.1(2) . . . . ?
C23 O24 C25 C27 179.30(13) . . . . ?
C23 C5 C1 C6 -22.52(19) . . . . ?
C23 C5 C1 C2 110.21(15) . . . . ?
C23 C5 C4 C3 -140.07(13) . . . . ?
C4 C5 C1 C6 -146.29(13) . . . . ?
C4 C5 C1 C2 -13.55(16) . . . . ?
C4 C5 C23 O24 64.34(16) . . . . ?
C30 O29 C28 C5 162.89(14) . . . . ?
C3 C2 C12 C13 171.26(13) . . . . ?
C25 O24 C23 C5 177.97(13) . . . . ?
C20 O19 C18 O22 9.8(2) . . . . ?
C20 O19 C18 C2 -172.79(13) . . . . ?
C15 O14 C13 O17 1.2(2) . . . . ?
C15 O14 C13 C12 179.21(13) . . . . ?
